data_2201244
loop_
_publ_author_name
'Haruo Naruke'
'Toshihiro Yamase'

_publ_section_title
;
 Gd~4~Mo~7~O~27~, a novel phase in the Gd~2~O~3~--MoO~3~ system
;
_journal_issue 7
_journal_name_full 'Acta Crystallographica Section E'
_journal_page_first i62
_journal_page_last i64
_journal_paper_doi 10.1107/S1600536802010334
_journal_volume 58
_journal_year 2002
_chemical_formula_iupac 'Gd4 Mo7 O27'
_chemical_formula_structural 'Gd4 Mo7 O27'
_chemical_formula_sum 'Gd4 Mo7 O27'
_chemical_formula_weight 1732.56
_space_group_IT_number 15
_symmetry_cell_setting monoclinic
_symmetry_space_group_name_Hall '-C 2yc'
_symmetry_space_group_name_H-M 'C 1 2/c 1'
_cell_angle_alpha 90
_cell_angle_beta 104.816(3)
_cell_angle_gamma 90
_cell_formula_units_Z 8
_cell_length_a 23.034(2)
_cell_length_b 14.677(2)
_cell_length_c 14.3480(10)
_cell_measurement_reflns_used 15047
_cell_measurement_temperature 296.2
_cell_measurement_theta_max 30.0
_cell_measurement_theta_min 2.8
_cell_volume 4689.4(8)
_computing_cell_refinement 'PROCESS-AUTO (Rigaku, 1998)'
_computing_data_collection 'PROCESS-AUTO (Rigaku, 1998)'
_computing_data_reduction 'TEXSAN (Molecular Structure Corporation, 2000'
_computing_publication_material 'TEXSAN (Molecular Structure Corporation, 2000'
_computing_structure_refinement 'TEXSAN (Molecular Structure Corporation, 2000'
_computing_structure_solution 'SIR92 (Altomare et al., 1994)'
_diffrn_detector_area_resol_mean 10.00
_diffrn_measured_fraction_theta_full 0.9919
_diffrn_measured_fraction_theta_max 0.9919
_diffrn_measurement_device_type 'Rigaku RAXIS-RAPID Imaging Plate'
_diffrn_measurement_method \w
_diffrn_radiation_type MoK\a
_diffrn_radiation_wavelength 0.7107
_diffrn_reflns_av_R_equivalents 0.048
_diffrn_reflns_limit_h_max 32
_diffrn_reflns_limit_h_min 0
_diffrn_reflns_limit_k_max 20
_diffrn_reflns_limit_k_min 0
_diffrn_reflns_limit_l_max 19
_diffrn_reflns_limit_l_min -20
_diffrn_reflns_number 24606
_diffrn_reflns_theta_full 29.99
_diffrn_reflns_theta_max 29.99
_diffrn_standards_number 0
_exptl_absorpt_coefficient_mu 14.879
_exptl_absorpt_correction_T_max 0.197
_exptl_absorpt_correction_T_min 0.101
_exptl_absorpt_correction_type numerical
_exptl_absorpt_process_details '(Higashi, 1999)'
_exptl_crystal_colour colorless
_exptl_crystal_density_diffrn 4.908
_exptl_crystal_density_method 'not measured'
_exptl_crystal_description block
_exptl_crystal_F_000 6128.0
_exptl_crystal_size_max 0.15
_exptl_crystal_size_mid 0.11
_exptl_crystal_size_min 0.11
_refine_diff_density_max 4.62
_refine_diff_density_min -3.57
_refine_ls_extinction_coef 0.00217(4)
_refine_ls_extinction_method 'Zachariasen (1967) type 2 Gaussian isotropic'
_refine_ls_goodness_of_fit_ref 1.377
_refine_ls_number_parameters 344
_refine_ls_number_reflns 6778
_refine_ls_R_factor_gt 0.0389
_refine_ls_shift/su_max 0.0017
_refine_ls_structure_factor_coef Fsqd
_refine_ls_weighting_details 'w = 1/[\s^2^(Fo^2^) + (0.05(Max(Fo^2^,0) + 2Fc^2^)/3)^2^]'
_refine_ls_weighting_scheme calc
_refine_ls_wR_factor_ref 0.1077
_reflns_number_gt 5944
_reflns_number_total 6779
_reflns_threshold_expression F^2^>2\s(F^2^)
_cod_data_source_file br6055.cif
_cod_data_source_block I
_cod_original_sg_symbol_H-M 'C 2/c'
_cod_database_code 2201244
_cod_database_fobs_code 2201244

loop_
_symmetry_equiv_pos_as_xyz
x,y,z
-x,y,1/2-z
-x,-y,-z
x,-y,1/2+z
1/2+x,1/2+y,z
1/2-x,1/2+y,1/2-z
1/2-x,1/2-y,-z
1/2+x,1/2-y,1/2+z

loop_
_atom_site_label
_atom_site_fract_x
_atom_site_fract_y
_atom_site_fract_z
_atom_site_U_iso_or_equiv
_atom_site_adp_type
_atom_site_calc_flag
_atom_site_refinement_flags
_atom_site_occupancy
_atom_site_disorder_assembly
_atom_site_disorder_group
_atom_site_type_symbol
Gd(1) 0.114650(10) 0.94156(2) 0.14469(2) 0.00925(7) Uani d . 1.00 . . Gd
Gd(2) 0.622250(10) 0.80732(2) -0.06296(2) 0.00899(7) Uani d . 1.00 . . Gd
Gd(3) 0.611140(10) 0.94038(2) 0.14541(2) 0.00921(7) Uani d . 1.00 . . Gd
Gd(4) 0.380420(10) 0.69462(2) 0.06521(2) 0.00984(7) Uani d . 1.00 . . Gd
Mo(1) 0.25560(2) 0.80117(3) 0.16578(4) 0.00990(10) Uani d . 1.00 . . Mo
Mo(2) 0.22995(2) 0.88003(3) 0.38708(4) 0.01060(10) Uani d . 1.00 . . Mo
Mo(3) 0.23504(2) 0.59750(3) 0.29825(4) 0.01070(10) Uani d . 1.00 . . Mo
Mo(4) 0.56999(2) 1.05445(3) -0.10012(4) 0.00970(10) Uani d . 1.00 . . Mo
Mo(5) -0.06886(2) 0.94988(3) 0.10152(4) 0.00980(10) Uani d . 1.00 . . Mo
Mo(6) 0.06131(2) 0.69567(3) 0.14512(4) 0.00940(10) Uani d . 1.00 . . Mo
Mo(7) 0.56210(2) 0.69421(3) 0.14586(4) 0.00970(10) Uani d . 1.00 . . Mo
O(1) 0.5791(2) 0.9741(3) 0.2866(3) 0.0200(10) Uani d . 1.00 . . O
O(2) 0.5900(2) 0.7855(3) 0.0866(3) 0.0160(10) Uani d . 1.00 . . O
O(3) 0.5899(2) 0.9543(3) -0.0254(3) 0.0115(9) Uani d . 1.00 . . O
O(4) 0.6002(2) 0.7932(4) -0.2341(4) 0.0240(10) Uani d . 1.00 . . O
O(5) 0.6005(2) 0.6541(3) -0.0587(4) 0.0190(10) Uani d . 1.00 . . O
O(6) 0.1990(2) 0.8789(3) 0.2568(3) 0.0147(10) Uani d . 1.00 . . O
O(7) 0.3847(2) 0.8488(3) 0.0598(3) 0.0160(10) Uani d . 1.00 . . O
O(8) 0.4001(3) 0.6987(4) 0.2320(4) 0.0270(10) Uani d . 1.00 . . O
O(9) 0.0747(2) 1.0873(3) 0.1023(4) 0.0200(10) Uani d . 1.00 . . O
O(10) 0.0868(2) 0.9721(4) 0.2896(3) 0.0240(10) Uani d . 1.00 . . O
O(11) 0.0870(2) 0.7878(3) 0.0820(3) 0.0160(10) Uani d . 1.00 . . O
O(12) 0.1952(2) 1.0459(3) 0.1563(4) 0.0190(10) Uani d . 1.00 . . O
O(13) 0.0079(2) 0.9342(3) 0.1207(4) 0.0190(10) Uani d . 1.00 . . O
O(14) 0.2459(2) 0.7153(3) 0.2609(4) 0.0200(10) Uani d . 1.00 . . O
O(15) 0.7034(2) 0.7161(3) -0.0662(4) 0.0190(10) Uani d . 1.00 . . O
O(16) 0.6947(2) 0.9030(3) -0.1151(4) 0.0210(10) Uani d . 1.00 . . O
O(17) 0.5163(2) 0.7981(3) -0.1277(4) 0.0220(10) Uani d . 1.00 . . O
O(18) 0.6888(2) 0.8735(3) 0.0817(3) 0.0152(10) Uani d . 1.00 . . O
O(19) 0.5052(2) 0.9183(3) 0.1124(4) 0.0180(10) Uani d . 1.00 . . O
O(20) 0.5768(2) 1.0886(3) 0.1027(4) 0.0200(10) Uani d . 1.00 . . O
O(21) 0.4845(2) 0.7071(3) 0.1282(4) 0.0220(10) Uani d . 1.00 . . O
O(22) 0.6955(2) 1.0383(3) 0.1964(4) 0.0220(10) Uani d . 1.00 . . O
O(23) 0.6866(2) 0.8761(3) 0.2853(3) 0.0160(10) Uani d . 1.00 . . O
O(24) 0.2860(2) 0.7268(3) 0.0976(3) 0.0157(10) Uani d . 1.00 . . O
O(25) 0.1948(2) 0.8495(3) 0.0776(3) 0.0170(10) Uani d . 1.00 . . O
O(26) 0.0931(2) 0.9504(3) -0.0246(3) 0.0124(10) Uani d . 1.00 . . O
O(27) 0.2052(2) 0.9758(3) 0.4309(4) 0.0230(10) Uani d . 1.00 . . O

loop_
_atom_site_aniso_label
_atom_site_aniso_U_11
_atom_site_aniso_U_22
_atom_site_aniso_U_33
_atom_site_aniso_U_12
_atom_site_aniso_U_13
_atom_site_aniso_U_23
Gd(1) 0.00840(10) 0.00990(10) 0.00900(10) 0.00012(8) 0.00150(10) 0.00032(9)
Gd(2) 0.00770(10) 0.00960(10) 0.00970(10) -0.00016(8) 0.00250(10) -0.00106(9)
Gd(3) 0.00830(10) 0.00980(10) 0.00950(10) 0.00081(8) 0.00220(10) -0.00027(9)
Gd(4) 0.00920(10) 0.01070(10) 0.0095(2) 0.00068(9) 0.00210(10) -0.00091(9)
Mo(1) 0.0074(2) 0.0121(2) 0.0099(2) -0.0009(2) 0.0016(2) -0.0006(2)
Mo(2) 0.0069(2) 0.0139(2) 0.0106(2) 0.0005(2) 0.0014(2) 0.0010(2)
Mo(3) 0.0093(2) 0.0096(2) 0.0135(2) 0.0005(2) 0.0034(2) 0.0007(2)
Mo(4) 0.0085(2) 0.0097(2) 0.0107(2) 0.0008(2) 0.0023(2) 0.0014(2)
Mo(5) 0.0092(2) 0.0101(2) 0.0101(2) 0.0005(2) 0.0023(2) 0.0013(2)
Mo(6) 0.0079(2) 0.0105(2) 0.0097(2) -0.0002(2) 0.0023(2) 0.0004(2)
Mo(7) 0.0081(2) 0.0112(2) 0.0098(2) -0.0003(2) 0.0022(2) 0.0002(2)
O(1) 0.019(2) 0.026(2) 0.015(2) 0.003(2) 0.007(2) 0.000(2)
O(2) 0.018(2) 0.013(2) 0.019(2) 0.000(2) 0.008(2) -0.002(2)
O(3) 0.017(2) 0.010(2) 0.008(2) 0.003(2) 0.004(2) 0.0000(10)
O(4) 0.023(3) 0.038(3) 0.012(2) 0.002(2) 0.003(2) -0.003(2)
O(5) 0.014(2) 0.013(2) 0.028(3) -0.002(2) 0.003(2) 0.000(2)
O(6) 0.014(2) 0.018(2) 0.010(2) 0.002(2) 0.001(2) 0.002(2)
O(7) 0.016(2) 0.013(2) 0.021(2) 0.001(2) 0.005(2) -0.001(2)
O(8) 0.023(3) 0.046(3) 0.013(2) 0.006(2) 0.004(2) 0.000(2)
O(9) 0.022(2) 0.014(2) 0.026(3) 0.003(2) 0.008(2) 0.005(2)
O(10) 0.023(2) 0.037(3) 0.012(2) -0.001(2) 0.005(2) -0.003(2)
O(11) 0.024(2) 0.014(2) 0.014(2) -0.002(2) 0.008(2) 0.001(2)
O(12) 0.015(2) 0.021(2) 0.022(2) -0.003(2) 0.006(2) 0.001(2)
O(13) 0.010(2) 0.025(2) 0.023(2) -0.001(2) 0.004(2) 0.000(2)
O(14) 0.021(2) 0.015(2) 0.028(3) 0.000(2) 0.012(2) 0.000(2)
O(15) 0.010(2) 0.024(2) 0.024(2) 0.001(2) 0.006(2) -0.009(2)
O(16) 0.026(2) 0.017(2) 0.027(3) -0.006(2) 0.019(2) -0.003(2)
O(17) 0.009(2) 0.025(2) 0.030(3) 0.003(2) 0.002(2) -0.003(2)
O(18) 0.006(2) 0.020(2) 0.018(2) -0.001(2) 0.002(2) -0.002(2)
O(19) 0.010(2) 0.020(2) 0.022(2) 0.001(2) 0.004(2) -0.001(2)
O(20) 0.025(2) 0.014(2) 0.022(2) 0.004(2) 0.008(2) 0.003(2)
O(21) 0.009(2) 0.024(2) 0.032(3) 0.002(2) 0.003(2) -0.002(2)
O(22) 0.024(2) 0.022(2) 0.019(2) -0.007(2) 0.005(2) -0.001(2)
O(23) 0.012(2) 0.023(2) 0.015(2) 0.004(2) 0.004(2) 0.002(2)
O(24) 0.008(2) 0.023(2) 0.017(2) 0.003(2) 0.005(2) -0.005(2)
O(25) 0.013(2) 0.019(2) 0.015(2) 0.003(2) 0.000(2) -0.002(2)
O(26) 0.017(2) 0.010(2) 0.010(2) 0.004(2) 0.005(2) 0.0010(10)
O(27) 0.023(2) 0.025(2) 0.022(2) 0.007(2) 0.006(2) -0.007(2)

loop_
_atom_type_symbol
_atom_type_description
_atom_type_scat_dispersion_real
_atom_type_scat_dispersion_imag
_atom_type_scat_source
Gd Gd -0.165 3.904
;International Tables for Crystallography
(1992, Vol. C, Tables 4.2.6.8 and 6.1.1.1)
;
Mo Mo -1.683 0.686
;International Tables for Crystallography
(1992, Vol. C, Tables 4.2.6.8 and 6.1.1.1)
;
O O 0.011 0.006
;International Tables for Crystallography
(1992, Vol. C, Tables 4.2.6.8 and 6.1.1.1)
;

loop_
_geom_angle_atom_site_label_1
_geom_angle_atom_site_label_2
_geom_angle_atom_site_label_3
_geom_angle_site_symmetry_1
_geom_angle_site_symmetry_3
_geom_angle
_geom_angle_publ_flag
O(9) Gd(1) O(26) . . 73.6(2) no
O(9) Gd(1) O(6) . . 136.8(2) no
O(9) Gd(1) O(10) . . 83.0(2) no
O(9) Gd(1) O(12) . . 71.2(2) no
O(9) Gd(1) O(13) . . 71.6(2) no
O(9) Gd(1) O(11) . . 134.1(2) no
O(9) Gd(1) O(25) . . 129.2(2) no
O(26) Gd(1) O(6) . . 129.9(2) no
O(26) Gd(1) O(10) . . 149.5(2) no
O(26) Gd(1) O(12) . . 89.5(2) no
O(26) Gd(1) O(13) . . 85.2(2) no
O(26) Gd(1) O(11) . . 72.90(10) no
O(26) Gd(1) O(25) . . 68.70(10) no
O(6) Gd(1) O(10) . . 80.6(2) no
O(6) Gd(1) O(12) . . 73.3(2) no
O(6) Gd(1) O(13) . . 135.5(2) no
O(6) Gd(1) O(11) . . 89.0(2) no
O(6) Gd(1) O(25) . . 61.50(10) no
O(10) Gd(1) O(12) . . 101.4(2) no
O(10) Gd(1) O(13) . . 68.7(2) no
O(10) Gd(1) O(11) . . 113.2(2) no
O(10) Gd(1) O(25) . . 141.5(2) no
O(12) Gd(1) O(13) . . 142.4(2) no
O(12) Gd(1) O(11) . . 138.0(2) no
O(12) Gd(1) O(25) . . 75.6(2) no
O(13) Gd(1) O(11) . . 75.3(2) no
O(13) Gd(1) O(25) . . 135.0(2) no
O(11) Gd(1) O(25) . . 62.50(10) no
O(5) Gd(2) O(15) . . 67.6(2) no
O(5) Gd(2) O(17) . . 75.4(2) no
O(5) Gd(2) O(4) . . 87.2(2) no
O(5) Gd(2) O(3) . . 142.3(2) no
O(5) Gd(2) O(16) . . 137.6(2) no
O(5) Gd(2) O(18) . . 117.3(2) no
O(5) Gd(2) O(2) . . 74.6(2) no
O(15) Gd(2) O(17) . . 135.5(2) no
O(15) Gd(2) O(4) . . 83.6(2) no
O(15) Gd(2) O(3) . . 146.0(2) no
O(15) Gd(2) O(16) . . 72.9(2) no
O(15) Gd(2) O(18) . . 85.0(2) no
O(15) Gd(2) O(2) . . 111.6(2) no
O(17) Gd(2) O(4) . . 70.5(2) no
O(17) Gd(2) O(3) . . 78.0(2) no
O(17) Gd(2) O(16) . . 128.7(2) no
O(17) Gd(2) O(18) . . 135.4(2) no
O(17) Gd(2) O(2) . . 79.9(2) no
O(4) Gd(2) O(3) . . 108.3(2) no
O(4) Gd(2) O(16) . . 73.5(2) no
O(4) Gd(2) O(18) . . 146.2(2) no
O(4) Gd(2) O(2) . . 148.5(2) no
O(3) Gd(2) O(16) . . 80.0(2) no
O(3) Gd(2) O(18) . . 67.30(10) no
O(3) Gd(2) O(2) . . 74.90(10) no
O(16) Gd(2) O(18) . . 72.7(2) no
O(16) Gd(2) O(2) . . 136.4(2) no
O(18) Gd(2) O(2) . . 64.9(2) no
O(20) Gd(3) O(22) . . 73.4(2) no
O(20) Gd(3) O(1) . . 82.7(2) no
O(20) Gd(3) O(3) . . 71.6(2) no
O(20) Gd(3) O(19) . . 79.3(2) no
O(20) Gd(3) O(18) . . 120.8(2) no
O(20) Gd(3) O(2) . . 138.9(2) no
O(20) Gd(3) O(23) . . 133.2(2) no
O(22) Gd(3) O(1) . . 91.1(2) no
O(22) Gd(3) O(3) . . 101.6(2) no
O(22) Gd(3) O(19) . . 149.0(2) no
O(22) Gd(3) O(18) . . 74.7(2) no
O(22) Gd(3) O(2) . . 138.4(2) no
O(22) Gd(3) O(23) . . 68.4(2) no
O(1) Gd(3) O(3) . . 146.3(2) no
O(1) Gd(3) O(19) . . 70.9(2) no
O(1) Gd(3) O(18) . . 145.9(2) no
O(1) Gd(3) O(2) . . 114.3(2) no
O(1) Gd(3) O(23) . . 72.2(2) no
O(3) Gd(3) O(19) . . 82.9(2) no
O(3) Gd(3) O(18) . . 67.8(2) no
O(3) Gd(3) O(2) . . 75.7(2) no
O(3) Gd(3) O(23) . . 141.50(10) no
O(19) Gd(3) O(18) . . 133.5(2) no
O(19) Gd(3) O(2) . . 72.5(2) no
O(19) Gd(3) O(23) . . 125.3(2) no
O(18) Gd(3) O(2) . . 65.80(10) no
O(18) Gd(3) O(23) . . 73.70(10) no
O(2) Gd(3) O(23) . . 87.8(2) no
O(7) Gd(4) O(8) . . 90.6(2) no
O(7) Gd(4) O(26) . 7_565 152.5(2) no
O(7) Gd(4) O(21) . . 83.4(2) no
O(7) Gd(4) O(24) . . 81.9(2) no
O(7) Gd(4) O(25) . 7_565 105.5(2) no
O(7) Gd(4) O(11) . 7_565 80.7(2) no
O(8) Gd(4) O(26) . 7_565 106.7(2) no
O(8) Gd(4) O(21) . . 71.9(2) no
O(8) Gd(4) O(24) . . 75.0(2) no
O(8) Gd(4) O(25) . 7_565 142.4(2) no
O(8) Gd(4) O(11) . 7_565 150.7(2) no
O(26) Gd(4) O(21) 7_565 . 82.0(2) no
O(26) Gd(4) O(24) 7_565 . 122.7(2) no
O(26) Gd(4) O(25) 7_565 7_565 73.7(2) no
O(26) Gd(4) O(11) 7_565 7_565 73.8(2) no
O(21) Gd(4) O(24) . . 143.5(2) no
O(21) Gd(4) O(25) . 7_565 142.3(2) no
O(21) Gd(4) O(11) . 7_565 79.3(2) no
O(24) Gd(4) O(25) . 7_565 74.1(2) no
O(24) Gd(4) O(11) . 7_565 130.4(2) no
O(25) Gd(4) O(11) 7_565 7_565 66.7(2) no
O(24) Mo(1) O(23) . 2_655 104.4(2) no
O(24) Mo(1) O(25) . . 102.0(2) no
O(24) Mo(1) O(14) . . 97.2(2) no
O(24) Mo(1) O(6) . . 168.1(2) no
O(23) Mo(1) O(25) 2_655 . 114.8(2) no
O(23) Mo(1) O(14) 2_655 . 110.4(2) no
O(23) Mo(1) O(6) 2_655 . 86.9(2) no
O(25) Mo(1) O(14) . . 123.8(2) no
O(25) Mo(1) O(6) . . 75.8(2) no
O(14) Mo(1) O(6) . . 75.0(2) no
O(27) Mo(2) O(15) . 8_465 110.2(2) no
O(27) Mo(2) O(18) . 2_655 112.1(2) no
O(27) Mo(2) O(6) . . 107.9(2) no
O(15) Mo(2) O(18) 8_465 2_655 107.7(2) no
O(15) Mo(2) O(6) 8_465 . 107.7(2) no
O(18) Mo(2) O(6) 2_655 . 111.2(2) no
O(16) Mo(3) O(22) 8_465 5_445 109.8(2) no
O(16) Mo(3) O(12) 8_465 6_545 110.0(2) no
O(16) Mo(3) O(14) 8_465 . 110.5(2) no
O(22) Mo(3) O(12) 5_445 6_545 109.3(2) no
O(22) Mo(3) O(14) 5_445 . 107.7(2) no
O(12) Mo(3) O(14) 6_545 . 109.6(2) no
O(1) Mo(4) O(19) 4_574 3_675 108.4(2) no
O(1) Mo(4) O(7) 4_574 3_675 107.2(2) no
O(1) Mo(4) O(3) 4_574 . 106.5(2) no
O(19) Mo(4) O(7) 3_675 3_675 109.7(2) no
O(19) Mo(4) O(3) 3_675 . 109.9(2) no
O(7) Mo(4) O(3) 3_675 . 114.8(2) no
O(5) Mo(5) O(13) 7_565 . 105.0(2) no
O(5) Mo(5) O(10) 7_565 2_555 107.9(2) no
O(5) Mo(5) O(26) 7_565 3_575 117.0(2) no
O(13) Mo(5) O(10) . 2_555 110.4(2) no
O(13) Mo(5) O(26) . 3_575 110.1(2) no
O(10) Mo(5) O(26) 2_555 3_575 106.5(2) no
O(17) Mo(6) O(4) 7_565 8_465 112.7(3) no
O(17) Mo(6) O(20) 7_565 5_445 106.8(2) no
O(17) Mo(6) O(11) 7_565 . 110.2(2) no
O(4) Mo(6) O(20) 8_465 5_445 109.3(2) no
O(4) Mo(6) O(11) 8_465 . 106.0(2) no
O(20) Mo(6) O(11) 5_445 . 112.0(2) no
O(9) Mo(7) O(8) 5_545 2_655 107.9(3) no
O(9) Mo(7) O(21) 5_545 . 107.7(2) no
O(9) Mo(7) O(2) 5_545 . 113.0(2) no
O(8) Mo(7) O(21) 2_655 . 111.7(3) no
O(8) Mo(7) O(2) 2_655 . 107.5(2) no
O(21) Mo(7) O(2) . . 109.1(2) no
Mo(4) O(1) Gd(3) 4_575 . 151.9(3) no
Mo(7) O(2) Gd(3) . . 126.8(2) no
Mo(7) O(2) Gd(2) . . 137.3(2) no
Gd(3) O(2) Gd(2) . . 95.9(2) no
Mo(4) O(3) Gd(3) . . 129.3(2) no
Mo(4) O(3) Gd(2) . . 130.3(2) no
Gd(3) O(3) Gd(2) . . 99.3(2) no
Mo(6) O(4) Gd(2) 8_564 . 159.2(3) no
Mo(5) O(5) Gd(2) 7_565 . 157.3(3) no
Mo(2) O(6) Mo(1) . . 116.4(2) no
Mo(2) O(6) Gd(1) . . 137.0(2) no
Mo(1) O(6) Gd(1) . . 106.6(2) no
Mo(4) O(7) Gd(4) 3_675 . 144.8(2) no
Mo(7) O(8) Gd(4) 2_655 . 161.7(3) no
Mo(7) O(9) Gd(1) 5_455 . 145.0(3) no
Mo(5) O(10) Gd(1) 2_555 . 158.2(3) no
Mo(6) O(11) Gd(4) . 7_565 136.7(2) no
Mo(6) O(11) Gd(1) . . 126.2(2) no
Gd(4) O(11) Gd(1) 7_565 . 96.5(2) no
Mo(3) O(12) Gd(1) 6_555 . 158.9(3) no
Mo(5) O(13) Gd(1) . . 169.7(3) no
Mo(3) O(14) Mo(1) . . 150.9(3) no
Mo(2) O(15) Gd(2) 8_564 . 147.6(3) no
Mo(3) O(16) Gd(2) 8_564 . 138.8(2) no
Mo(6) O(17) Gd(2) 7_565 . 164.5(3) no
Mo(2) O(18) Gd(3) 2_655 . 134.6(2) no
Mo(2) O(18) Gd(2) 2_655 . 128.0(2) no
Gd(3) O(18) Gd(2) . . 96.80(10) no
Mo(4) O(19) Gd(3) 3_675 . 158.3(3) no
Mo(6) O(20) Gd(3) 5_555 . 145.7(3) no
Mo(7) O(21) Gd(4) . . 162.5(3) no
Mo(3) O(22) Gd(3) 5_555 . 140.4(3) no
Mo(1) O(23) Gd(3) 2_655 . 151.2(2) no
Mo(1) O(24) Gd(4) . . 139.2(2) no
Mo(1) O(25) Gd(4) . 7_565 139.7(2) no
Mo(1) O(25) Gd(1) . . 116.0(2) no
Gd(4) O(25) Gd(1) 7_565 . 91.70(10) no
Mo(5) O(26) Gd(4) 3_575 7_565 129.6(2) no
Mo(5) O(26) Gd(1) 3_575 . 128.1(2) no
Gd(4) O(26) Gd(1) 7_565 . 102.0(2) no

loop_
_geom_bond_atom_site_label_1
_geom_bond_atom_site_label_2
_geom_bond_site_symmetry_1
_geom_bond_site_symmetry_2
_geom_bond_distance
_geom_bond_publ_flag
Gd(1) O(9) . . 2.346(4) yes
Gd(1) O(26) . . 2.355(4) yes
Gd(1) O(6) . . 2.368(4) yes
Gd(1) O(10) . . 2.371(5) yes
Gd(1) O(12) . . 2.379(4) yes
Gd(1) O(13) . . 2.396(5) yes
Gd(1) O(11) . . 2.452(4) yes
Gd(1) O(25) . . 2.659(4) yes
Gd(2) O(5) . . 2.309(4) yes
Gd(2) O(15) . . 2.310(4) yes
Gd(2) O(17) . . 2.383(5) yes
Gd(2) O(4) . . 2.386(5) yes
Gd(2) O(3) . . 2.388(4) yes
Gd(2) O(16) . . 2.441(4) yes
Gd(2) O(18) . . 2.444(4) yes
Gd(2) O(2) . . 2.464(5) yes
Gd(3) O(20) . . 2.342(4) yes
Gd(3) O(22) . . 2.377(5) yes
Gd(3) O(1) . . 2.378(5) yes
Gd(3) O(3) . . 2.382(4) yes
Gd(3) O(19) . . 2.385(4) yes
Gd(3) O(18) . . 2.417(4) yes
Gd(3) O(2) . . 2.431(4) yes
Gd(3) O(23) . . 2.481(4) yes
Gd(4) O(7) . . 2.268(4) yes
Gd(4) O(8) . . 2.320(6) yes
Gd(4) O(26) . 7_565 2.329(4) yes
Gd(4) O(21) . . 2.343(5) yes
Gd(4) O(24) . . 2.384(4) yes
Gd(4) O(25) . 7_565 2.409(4) yes
Gd(4) O(11) . 7_565 2.428(5) yes
Mo(1) O(24) . . 1.729(4) yes
Mo(1) O(23) . 2_655 1.732(4) yes
Mo(1) O(25) . . 1.777(4) yes
Mo(1) O(14) . . 1.913(5) yes
Mo(1) O(6) . . 2.362(4) yes
Mo(2) O(27) . . 1.697(4) yes
Mo(2) O(15) . 8_465 1.738(4) yes
Mo(2) O(18) . 2_655 1.811(4) yes
Mo(2) O(6) . . 1.823(4) yes
Mo(3) O(16) . 8_465 1.732(4) yes
Mo(3) O(22) . 5_445 1.743(5) yes
Mo(3) O(12) . 6_545 1.745(4) yes
Mo(3) O(14) . . 1.845(5) yes
Mo(4) O(1) . 4_574 1.742(5) yes
Mo(4) O(19) . 3_675 1.743(4) yes
Mo(4) O(7) . 3_675 1.769(4) yes
Mo(4) O(3) . . 1.808(4) yes
Mo(5) O(5) . 7_565 1.734(4) yes
Mo(5) O(13) . . 1.734(5) yes
Mo(5) O(10) . 2_555 1.745(5) yes
Mo(5) O(26) . 3_575 1.832(4) yes
Mo(6) O(17) . 7_565 1.743(5) yes
Mo(6) O(4) . 8_465 1.743(5) yes
Mo(6) O(20) . 5_445 1.755(5) yes
Mo(6) O(11) . . 1.810(4) yes
Mo(7) O(9) . 5_545 1.741(5) yes
Mo(7) O(8) . 2_655 1.747(6) yes
Mo(7) O(21) . . 1.750(5) yes
Mo(7) O(2) . . 1.792(5) yes
